data_2106542
loop_
_publ_author_name
'Laugt, M.'
'Guitel, J.C.'

_publ_section_title
;
 Structure cristalline du polyphosphate de baryum-cuivre Ba2 Cu (P O3)6
;
_journal_name_full 'Acta Crystallographica B (24,1968-38,1982)'
_journal_page_first 1148
_journal_page_last 1153
_journal_volume 31
_journal_year 1975
_chemical_formula_sum 'Ba2 Cu O18 P6'
_chemical_name_systematic 'Ba2 Cu (P O3)6'
_space_group_IT_number 14
_symmetry_space_group_name_Hall '-P 2yab'
_symmetry_space_group_name_H-M 'P 1 21/a 1'
_cell_angle_alpha 90
_cell_angle_beta 97.96
_cell_angle_gamma 90
_cell_formula_units_Z 4
_cell_length_a 21.382
_cell_length_b 7.286
_cell_length_c 9.52
_cell_volume 1468.824
_citation_journal_id_ASTM ACBCAR
_cod_data_source_file Laugt_ACBCAR_1975_1956.cif
_cod_data_source_block Ba2Cu1O18P6
_cod_original_sg_symbol_Hall '-P 2ybc (z,y,-x)'
_cod_original_formula_sum 'Ba2 Cu1 O18 P6'
_cod_database_code 2106542

loop_
_symmetry_equiv_pos_as_xyz
x,y,z
-x+1/2,y+1/2,-z
-x,-y,-z
x-1/2,-y-1/2,z

loop_
_atom_site_label
_atom_site_type_symbol
_atom_site_fract_x
_atom_site_fract_y
_atom_site_fract_z
_atom_site_occupancy
_atom_site_U_iso_or_equiv
P5 P+5 0.25355 0.3577 0.3183 1 0.0
P3 P+5 0.39465 0.9611 0.4625 1 0.0
P1 P+5 0.38599 0.6069 0.0278 1 0.0
Ba2 Ba+2 0.01126 0.14974 0.27785 1 0.0
O6 O-2 0.3119 0.5877 0.0308 1 0.0
Ba1 Ba+2 0.11444 0.61365 0.12469 1 0.0
O15 O-2 0.2367 0.2343 0.4333 1 0.0
O5 O-2 0.2419 0.2505 0.1744 1 0.0
O18 O-2 0.3035 0.0355 0.0438 1 0.0
O7 O-2 0.4011 0.7219 -0.0941 1 0.0
O16 O-2 0.2225 0.5398 0.2962 1 0.0
O10 O-2 0.4639 0.0197 0.1541 1 0.0
P6 P+5 0.24334 0.0572 0.0983 1 0.0
O12 O-2 0.4094 0.9132 0.6155 1 0.0
Cu1 Cu+2 0.24679 0.82243 0.37455 1 0.0
O17 O-2 0.2201 -0.0902 0.1861 1 0.0
O3 O-2 0.4116 0.1725 0.4352 1 0.0
P4 P+5 0.37936 0.3586 0.4767 1 0.0
O14 O-2 0.3484 0.3324 0.6069 1 0.0
P2 P+5 0.46136 0.8403 0.2283 1 0.0
O1 O-2 0.3996 0.7279 0.1718 1 0.0
O11 O-2 0.3325 0.9197 0.3806 1 0.0
O8 O-2 0.4172 0.4256 0.0496 1 0.0
O13 O-2 0.4292 0.498 0.4745 1 0.0
O2 O-2 0.4504 0.871 0.3893 1 0.0
O9 O-2 0.5172 0.7181 0.2303 1 0.0
O4 O-2 0.3276 0.392 0.3417 1 0.0
